data_2239749
loop_
_publ_author_name
'Weil, Matthias'

_publ_section_title
;
 Crystal structure of Pb~3~(IO~4~(OH)~2~)~2~
;
_journal_coeditor_code HB0004
_journal_issue 7
_journal_name_full 'Acta Crystallographica Section E'
_journal_page_first 14
_journal_page_last 17
_journal_paper_doi 10.1107/S1600536814009520
_journal_volume 70
_journal_year 2014
_chemical_formula_iupac 'Pb3 [I O4 (O H)2]2'
_chemical_formula_structural '3Pb 2[I O4 (O H)2]'
_chemical_formula_sum 'H4 I2 O12 Pb3'
_chemical_formula_weight 1071.40
_chemical_name_systematic
;
Trilead(II) bis[dihydroxidotetraoxidoiodate(VII)]
;
_space_group_IT_number 14
_symmetry_cell_setting monoclinic
_symmetry_space_group_name_Hall '-P 2ybc'
_symmetry_space_group_name_H-M 'P 1 21/c 1'
_atom_sites_solution_primary direct
_atom_sites_solution_secondary difmap
_audit_creation_method SHELXL-97
_cell_angle_alpha 90.00
_cell_angle_beta 101.042(2)
_cell_angle_gamma 90.00
_cell_formula_units_Z 4
_cell_length_a 8.9653(9)
_cell_length_b 9.2113(9)
_cell_length_c 12.8052(13)
_cell_measurement_reflns_used 3673
_cell_measurement_temperature 296(2)
_cell_measurement_theta_max 30.507
_cell_measurement_theta_min 3.202
_cell_volume 1037.90(18)
_computing_cell_refinement 'SAINT-Plus (Bruker, 2008)'
_computing_data_collection 'SMART (Bruker, 2008)'
_computing_data_reduction 'SAINT-Plus (Bruker, 2008)'
_computing_molecular_graphics 'ATOMS for Windows (Dowty, 2006)'
_computing_publication_material 'publCIF (Westrip, 2010)'
_computing_structure_refinement 'SHELXL97 (Sheldrick, 2008)'
_computing_structure_solution 'SHELXS97 (Sheldrick, 2008)'
_diffrn_ambient_temperature 296(2)
_diffrn_measured_fraction_theta_full 1.000
_diffrn_measured_fraction_theta_max 1.000
_diffrn_measurement_device_type 'Siemens SMART CCD'
_diffrn_measurement_method '\w scans'
_diffrn_radiation_monochromator graphite
_diffrn_radiation_source 'fine-focus sealed tube'
_diffrn_radiation_type MoK\a
_diffrn_radiation_wavelength 0.71073
_diffrn_reflns_av_R_equivalents 0.0000
_diffrn_reflns_av_sigmaI/netI 0.0403
_diffrn_reflns_limit_h_max 12
_diffrn_reflns_limit_h_min -12
_diffrn_reflns_limit_k_max 13
_diffrn_reflns_limit_k_min 0
_diffrn_reflns_limit_l_max 18
_diffrn_reflns_limit_l_min 0
_diffrn_reflns_number 3196
_diffrn_reflns_theta_full 30.58
_diffrn_reflns_theta_max 30.58
_diffrn_reflns_theta_min 2.31
_diffrn_standards_number 0
_exptl_absorpt_coefficient_mu 54.553
_exptl_absorpt_correction_T_max 0.746
_exptl_absorpt_correction_T_min 0.253
_exptl_absorpt_correction_type multi-scan
_exptl_absorpt_process_details
;
(<i>TWINABS</i>; Bruker, 2008)
;
_exptl_crystal_colour colourless
_exptl_crystal_density_diffrn 6.857
_exptl_crystal_density_method 'not measured'
_exptl_crystal_description block
_exptl_crystal_F_000 1808
_exptl_crystal_size_max 0.063
_exptl_crystal_size_mid 0.058
_exptl_crystal_size_min 0.050
_refine_diff_density_max 2.875
_refine_diff_density_min -1.953
_refine_ls_extinction_method none
_refine_ls_goodness_of_fit_ref 1.069
_refine_ls_hydrogen_treatment noref
_refine_ls_matrix_type full
_refine_ls_number_parameters 94
_refine_ls_number_reflns 3196
_refine_ls_number_restraints 0
_refine_ls_restrained_S_all 1.069
_refine_ls_R_factor_all 0.0557
_refine_ls_R_factor_gt 0.0412
_refine_ls_shift/su_max 0.000
_refine_ls_shift/su_mean 0.000
_refine_ls_structure_factor_coef Fsqd
_refine_ls_weighting_details 'calc w=1/[\s^2^(Fo^2^)+(0.0319P)^2^+17.8096P] where P=(Fo^2^+2Fc^2^)/3'
_refine_ls_weighting_scheme calc
_refine_ls_wR_factor_gt 0.0825
_refine_ls_wR_factor_ref 0.0872
_reflns_number_gt 2587
_reflns_number_total 3196
_reflns_threshold_expression I>2sigma(I)
_cod_data_source_file hb0004sup1.cf
_cod_data_source_block I
_cod_original_sg_symbol_H-M 'P 21/c'
_cod_database_code 2239749
_cod_database_fobs_code 2239749

loop_
_symmetry_equiv_pos_as_xyz
'x, y, z'
'-x, y+1/2, -z+1/2'
'-x, -y, -z'
'x, -y-1/2, z-1/2'

loop_
_atom_site_type_symbol
_atom_site_label
_atom_site_fract_x
_atom_site_fract_y
_atom_site_fract_z
_atom_site_U_iso_or_equiv
_atom_site_adp_type
_atom_site_calc_flag
_atom_site_occupancy
_atom_site_symmetry_multiplicity
Pb Pb1 0.12192(5) 0.13042(4) 0.11904(3) 0.01318(10) Uani d 1 1
Pb Pb2 0.25685(5) 0.51903(5) 0.01540(4) 0.01842(11) Uani d 1 1
Pb Pb3 0.37507(5) 0.36874(5) 0.38134(3) 0.01409(10) Uani d 1 1
I I1 0.00670(7) 0.23313(7) 0.36046(5) 0.00838(13) Uani d 1 1
I I2 0.50186(7) 0.24738(6) 0.14267(5) 0.00735(13) Uani d 1 1
O O1 0.0343(9) 0.3332(8) 0.0015(6) 0.0110(14) Uiso d 1 1
O O2 0.0389(9) 0.7922(8) 0.2811(6) 0.0125(15) Uiso d 1 1
O O3 0.1058(9) 0.4046(8) 0.4090(6) 0.0122(15) Uiso d 1 1
O O4 0.1088(10) 0.5549(9) 0.1797(6) 0.0178(17) Uiso d 1 1
O O5 0.1831(9) 0.8100(8) 0.1159(6) 0.0129(15) Uiso d 1 1
O O6 0.1842(9) 0.1429(8) 0.3433(6) 0.0117(15) Uiso d 1 1
O O7 0.3161(9) 0.3260(8) 0.1618(6) 0.0121(15) Uiso d 1 1
O O8 0.4052(9) 0.0832(8) 0.0785(6) 0.0121(15) Uiso d 1 1
O O9 0.4802(9) 0.3391(8) 0.0121(6) 0.0144(16) Uiso d 1 1
O O10 0.5247(9) 0.1474(8) 0.2794(6) 0.0145(16) Uiso d 1 1
O O11 0.6146(10) 0.3912(8) 0.2170(6) 0.0158(16) Uiso d 1 1
O O12 0.6856(10) 0.1562(9) 0.1172(6) 0.0182(17) Uiso d 1 1

loop_
_atom_site_aniso_label
_atom_site_aniso_U_11
_atom_site_aniso_U_22
_atom_site_aniso_U_33
_atom_site_aniso_U_12
_atom_site_aniso_U_13
_atom_site_aniso_U_23
Pb1 0.0134(2) 0.01402(19) 0.01215(19) -0.00236(15) 0.00243(15) 0.00042(14)
Pb2 0.0168(2) 0.01424(19) 0.0236(2) 0.00084(17) 0.00251(16) 0.00040(16)
Pb3 0.0153(2) 0.0173(2) 0.01036(18) -0.00366(16) 0.00426(15) -0.00050(14)
I1 0.0075(3) 0.0104(3) 0.0072(3) -0.0003(2) 0.0014(2) 0.0006(2)
I2 0.0066(3) 0.0078(3) 0.0076(3) -0.0002(2) 0.0011(2) -0.0005(2)

loop_
_atom_type_symbol
_atom_type_description
_atom_type_scat_dispersion_real
_atom_type_scat_dispersion_imag
_atom_type_scat_source
O O 0.0106 0.0060 'International Tables Vol C Tables 4.2.6.8 and 6.1.1.4'
H H 0.0000 0.0000 'International Tables Vol C Tables 4.2.6.8 and 6.1.1.4'
I I -0.4742 1.8119 'International Tables Vol C Tables 4.2.6.8 and 6.1.1.4'
Pb Pb -3.3944 10.1111 'International Tables Vol C Tables 4.2.6.8 and 6.1.1.4'

loop_
_geom_angle_atom_site_label_1
_geom_angle_atom_site_label_2
_geom_angle_atom_site_label_3
_geom_angle_site_symmetry_1
_geom_angle_site_symmetry_3
_geom_angle
O1 Pb1 O7 . . 73.1(2)
O1 Pb1 O2 . 2_545 73.6(2)
O7 Pb1 O2 . 2_545 84.6(2)
O1 Pb1 O3 . 4_565 61.5(2)
O7 Pb1 O3 . 4_565 102.0(2)
O2 Pb1 O3 2_545 4_565 129.7(2)
O1 Pb1 O8 . . 102.0(2)
O7 Pb1 O8 . . 61.3(2)
O2 Pb1 O8 2_545 . 144.9(2)
O3 Pb1 O8 4_565 . 70.3(2)
O1 Pb1 O6 . . 125.2(2)
O7 Pb1 O6 . . 75.7(2)
O2 Pb1 O6 2_545 . 59.4(2)
O3 Pb1 O6 4_565 . 170.7(2)
O8 Pb1 O6 . . 101.0(2)
O1 Pb1 O3 . 2_545 109.8(2)
O7 Pb1 O3 . 2_545 174.4(2)
O2 Pb1 O3 2_545 2_545 91.7(2)
O3 Pb1 O3 4_565 2_545 83.5(2)
O8 Pb1 O3 . 2_545 121.6(2)
O6 Pb1 O3 . 2_545 98.8(2)
O1 Pb1 O5 . 1_545 141.7(2)
O7 Pb1 O5 . 1_545 126.3(2)
O2 Pb1 O5 2_545 1_545 134.1(2)
O3 Pb1 O5 4_565 1_545 81.0(2)
O8 Pb1 O5 . 1_545 70.2(2)
O6 Pb1 O5 . 1_545 93.0(2)
O3 Pb1 O5 2_545 1_545 54.4(2)
O7 Pb2 O9 . . 61.2(2)
O7 Pb2 O1 . . 69.1(2)
O9 Pb2 O1 . . 99.3(2)
O7 Pb2 O6 . 4_565 101.7(2)
O9 Pb2 O6 . 4_565 72.2(2)
O1 Pb2 O6 . 4_565 60.6(2)
O7 Pb2 O4 . . 65.3(2)
O9 Pb2 O4 . . 125.5(2)
O1 Pb2 O4 . . 69.6(2)
O6 Pb2 O4 4_565 . 129.6(2)
O7 Pb2 O9 . 3_665 110.9(2)
O9 Pb2 O9 . 3_665 67.9(3)
O1 Pb2 O9 . 3_665 163.1(2)
O6 Pb2 O9 4_565 3_665 103.9(2)
O4 Pb2 O9 . 3_665 126.5(2)
O7 Pb2 O1 . 3_565 115.8(2)
O9 Pb2 O1 . 3_565 167.4(2)
O1 Pb2 O1 . 3_565 68.9(2)
O6 Pb2 O1 4_565 3_565 97.3(2)
O4 Pb2 O1 . 3_565 55.7(2)
O9 Pb2 O1 3_665 3_565 122.7(2)
O7 Pb2 O5 . . 109.1(2)
O9 Pb2 O5 . . 141.5(2)
O1 Pb2 O5 . . 112.0(2)
O6 Pb2 O5 4_565 . 142.9(2)
O4 Pb2 O5 . . 53.0(2)
O9 Pb2 O5 3_665 . 84.2(2)
O1 Pb2 O5 3_565 . 50.8(2)
O8 Pb3 O3 4_566 . 76.1(3)
O8 Pb3 O9 4_566 4_566 61.9(2)
O3 Pb3 O9 . 4_566 104.1(2)
O8 Pb3 O6 4_566 . 105.1(2)
O3 Pb3 O6 . . 62.2(2)
O9 Pb3 O6 4_566 . 71.7(2)
O8 Pb3 O12 4_566 2_655 78.7(2)
O3 Pb3 O12 . 2_655 70.9(3)
O9 Pb3 O12 4_566 2_655 140.0(2)
O6 Pb3 O12 . 2_655 129.8(2)
O8 Pb3 O8 4_566 2_655 75.7(3)
O3 Pb3 O8 . 2_655 123.1(2)
O9 Pb3 O8 4_566 2_655 104.4(2)
O6 Pb3 O8 . 2_655 174.5(2)
O12 Pb3 O8 2_655 2_655 55.7(2)
O8 Pb3 O7 4_566 . 174.9(2)
O3 Pb3 O7 . . 99.1(2)
O9 Pb3 O7 4_566 . 121.4(2)
O6 Pb3 O7 . . 73.5(2)
O12 Pb3 O7 2_655 . 98.4(2)
O8 Pb3 O7 2_655 . 106.2(2)
O8 Pb3 O10 4_566 . 127.3(2)
O3 Pb3 O10 . . 134.0(2)
O9 Pb3 O10 4_566 . 68.2(2)
O6 Pb3 O10 . . 72.9(2)
O12 Pb3 O10 2_655 . 143.8(2)
O8 Pb3 O10 2_655 . 102.3(2)
O7 Pb3 O10 . . 57.2(2)
O6 I1 O3 . . 93.1(3)
O6 I1 O2 . 2_545 92.8(3)
O3 I1 O2 . 2_545 94.6(3)
O6 I1 O1 . 4_566 90.6(3)
O3 I1 O1 . 4_566 89.3(3)
O2 I1 O1 2_545 4_566 174.7(3)
O6 I1 O5 . 2_545 174.5(3)
O3 I1 O5 . 2_545 90.9(3)
O2 I1 O5 2_545 2_545 90.5(3)
O1 I1 O5 4_566 2_545 85.8(3)
O6 I1 O4 . 2_545 90.9(3)
O3 I1 O4 . 2_545 174.5(3)
O2 I1 O4 2_545 2_545 89.0(3)
O1 I1 O4 4_566 2_545 86.9(3)
O5 I1 O4 2_545 2_545 84.8(3)
O11 I2 O9 . . 95.3(3)
O11 I2 O8 . . 172.0(3)
O9 I2 O8 . . 90.7(3)
O11 I2 O7 . . 93.9(4)
O9 I2 O7 . . 90.0(3)
O8 I2 O7 . . 91.2(3)
O11 I2 O12 . . 89.9(4)
O9 I2 O12 . . 89.5(4)
O8 I2 O12 . . 84.9(3)
O7 I2 O12 . . 176.1(3)
O11 I2 O10 . . 85.5(3)
O9 I2 O10 . . 179.1(3)
O8 I2 O10 . . 88.4(3)
O7 I2 O10 . . 90.5(3)
O12 I2 O10 . . 90.0(3)
I1 O1 Pb1 4_565 . 108.2(3)
I1 O1 Pb2 4_565 . 103.7(3)
Pb1 O1 Pb2 . . 108.0(3)
I1 O1 Pb2 4_565 3_565 97.4(3)
Pb1 O1 Pb2 . 3_565 125.6(3)
Pb2 O1 Pb2 . 3_565 111.1(2)
I1 O1 Pb3 4_565 4_565 57.6(2)
Pb1 O1 Pb3 . 4_565 73.14(18)
Pb2 O1 Pb3 . 4_565 73.13(17)
Pb2 O1 Pb3 3_565 4_565 154.3(2)
I1 O2 Pb1 2 2 106.0(3)
I1 O2 Pb2 2 4_576 156.0(4)
Pb1 O2 Pb2 2 4_576 97.4(2)
I1 O2 Pb1 2 1_565 75.1(2)
Pb1 O2 Pb1 2 1_565 155.4(3)
Pb2 O2 Pb1 4_576 1_565 86.03(16)
I1 O2 Pb3 2 2 62.0(2)
Pb1 O2 Pb3 2 2 78.83(19)
Pb2 O2 Pb3 4_576 2 129.9(2)
Pb1 O2 Pb3 1_565 2 80.39(14)
I1 O3 Pb3 . . 104.5(3)
I1 O3 Pb1 . 4_566 99.4(3)
Pb3 O3 Pb1 . 4_566 104.8(3)
I1 O3 Pb1 . 2 106.8(3)
Pb3 O3 Pb1 . 2 138.4(3)
Pb1 O3 Pb1 4_566 2 96.5(2)
I1 O4 Pb2 2 . 102.2(3)
I1 O4 Pb3 2 . 146.5(3)
Pb2 O4 Pb3 . . 98.2(2)
I1 O4 Pb1 2 2 71.6(2)
Pb2 O4 Pb1 . 2 173.4(3)
Pb3 O4 Pb1 . 2 88.39(17)
I1 O4 Pb2 2 3_565 68.3(2)
Pb2 O4 Pb2 . 3_565 87.5(2)
Pb3 O4 Pb2 . 3_565 139.5(2)
Pb1 O4 Pb2 2 3_565 87.94(18)
I1 O4 Pb1 2 . 143.6(3)
Pb2 O4 Pb1 . . 72.12(18)
Pb3 O4 Pb1 . . 68.44(14)
Pb1 O4 Pb1 2 . 111.3(2)
Pb2 O4 Pb1 3_565 . 75.48(15)
I1 O5 Pb1 2 1_565 101.0(3)
I1 O5 Pb2 2 . 90.7(3)
Pb1 O5 Pb2 1_565 . 155.4(3)
I1 O5 Pb1 2 3_565 69.1(2)
Pb1 O5 Pb1 1_565 3_565 75.90(16)
Pb2 O5 Pb1 . 3_565 88.49(18)
I1 O5 Pb3 2 2_655 163.1(3)
Pb1 O5 Pb3 1_565 2_655 92.88(19)
Pb2 O5 Pb3 . 2_655 80.25(17)
Pb1 O5 Pb3 3_565 2_655 124.4(2)
I1 O6 Pb2 . 4_566 103.6(3)
I1 O6 Pb3 . . 99.4(3)
Pb2 O6 Pb3 4_566 . 103.9(3)
I1 O6 Pb1 . . 97.6(3)
Pb2 O6 Pb1 4_566 . 142.8(3)
Pb3 O6 Pb1 . . 102.2(2)
I2 O7 Pb1 . . 107.0(3)
I2 O7 Pb2 . . 103.7(3)
Pb1 O7 Pb2 . . 107.6(3)
I2 O7 Pb3 . . 100.6(3)
Pb1 O7 Pb3 . . 108.2(3)
Pb2 O7 Pb3 . . 127.7(3)
I2 O7 Pb3 . 4_565 56.96(19)
Pb1 O7 Pb3 . 4_565 72.30(17)
Pb2 O7 Pb3 . 4_565 73.10(17)
Pb3 O7 Pb3 . 4_565 154.9(3)
I2 O8 Pb3 . 4_565 104.5(3)
I2 O8 Pb1 . . 99.1(3)
Pb3 O8 Pb1 4_565 . 103.7(3)
I2 O8 Pb3 . 2_645 104.1(3)
Pb3 O8 Pb3 4_565 2_645 104.3(3)
Pb1 O8 Pb3 . 2_645 137.3(3)
I2 O9 Pb3 . 4_565 102.0(3)
I2 O9 Pb2 . . 102.9(3)
Pb3 O9 Pb2 4_565 . 107.1(3)
I2 O9 Pb2 . 3_665 112.6(4)
Pb3 O9 Pb2 4_565 3_665 118.5(3)
Pb2 O9 Pb2 . 3_665 112.1(3)
I2 O10 Pb3 . . 95.4(3)
I2 O10 Pb2 . 2_645 148.8(4)
Pb3 O10 Pb2 . 2_645 98.9(2)
I2 O10 Pb3 . 2_645 79.3(2)
Pb3 O10 Pb3 . 2_645 167.0(3)
Pb2 O10 Pb3 2_645 2_645 91.50(19)
I2 O10 Pb1 . . 67.0(2)
Pb3 O10 Pb1 . . 78.32(18)
Pb2 O10 Pb1 2_645 . 143.2(2)
Pb3 O10 Pb1 2_645 . 88.65(17)
I2 O11 Pb3 . . 85.6(3)
I2 O11 Pb2 . 3_665 88.1(3)
Pb3 O11 Pb2 . 3_665 157.4(3)
I2 O11 Pb1 . 2_655 171.0(4)
Pb3 O11 Pb1 . 2_655 95.8(2)
Pb2 O11 Pb1 3_665 2_655 93.74(19)
I2 O11 Pb2 . . 64.5(2)
Pb3 O11 Pb2 . . 83.53(18)
Pb2 O11 Pb2 3_665 . 74.20(15)
Pb1 O11 Pb2 2_655 . 124.5(2)
I2 O12 Pb3 . 2_645 104.2(4)
I2 O12 Pb2 . 3_665 85.5(3)
Pb3 O12 Pb2 2_645 3_665 151.9(3)
I2 O12 Pb3 . 4_565 68.4(2)
Pb3 O12 Pb3 2_645 4_565 79.9(2)
Pb2 O12 Pb3 3_665 4_565 79.42(16)
I2 O12 Pb1 . 1_655 155.4(4)
Pb3 O12 Pb1 2_645 1_655 98.2(2)
Pb2 O12 Pb1 3_665 1_655 79.41(17)
Pb3 O12 Pb1 4_565 1_655 126.6(2)

loop_
_geom_bond_atom_site_label_1
_geom_bond_atom_site_label_2
_geom_bond_site_symmetry_2
_geom_bond_distance
_geom_bond_publ_flag
Pb1 O1 . 2.433(7) ?
Pb1 O7 . 2.493(8) ?
Pb1 O2 2_545 2.577(8) ?
Pb1 O3 4_565 2.685(7) ?
Pb1 O8 . 2.723(8) ?
Pb1 O6 . 2.821(7) ?
Pb1 O3 2_545 2.888(8) ?
Pb1 O5 1_545 3.004(7) ?
Pb2 O7 . 2.564(7) ?
Pb2 O9 . 2.606(8) ?
Pb2 O1 . 2.609(7) ?
Pb2 O6 4_565 2.638(7) ?
Pb2 O4 . 2.714(8) ?
Pb2 O9 3_665 2.777(8) ?
Pb2 O1 3_565 2.915(7) ?
Pb2 O5 . 3.099(8) ?
Pb3 O8 4_566 2.527(7) ?
Pb3 O3 . 2.528(8) ?
Pb3 O9 4_566 2.599(8) ?
Pb3 O6 . 2.678(8) ?
Pb3 O12 2_655 2.704(8) ?
Pb3 O8 2_655 2.767(8) ?
Pb3 O7 . 2.787(7) ?
Pb3 O10 . 2.886(8) ?
I1 O6 . 1.845(8) y
I1 O3 . 1.860(7) y
I1 O2 2_545 1.861(7) y
I1 O1 4_566 1.877(7) y
I1 O5 2_545 1.920(8) y
I1 O4 2_545 1.956(8) y
I2 O11 . 1.820(8) y
I2 O9 . 1.850(8) y
I2 O8 . 1.855(7) y
I2 O7 . 1.874(8) y
I2 O12 . 1.932(9) y
I2 O10 . 1.954(8) y

loop_
_geom_hbond_atom_site_label_D
_geom_hbond_atom_site_label_A
_geom_hbond_site_symmetry_A
_geom_hbond_distance_DA
_geom_hbond_publ_flag
O4 O7 . 2.849(11) y
O4 O2 2_545 2.849(11) y
O5 O11 2_655 2.634(11) y
O10 O11 2_645 2.675(11) y
O12 O2 2_645 2.852(11) y
